data_4125670
loop_
_publ_author_name
'Sigwalt, David'
'\<Sekutor, Marina'
'Cao, Liping'
'Zavalij, Peter Y.'
'Hosta\<s, Ji\<r\'i'
'Ajani, Haresh'
'Hobza, Pavel'
'Mlinari\'c-Majerski, Kata'
'Glaser, Robert'
'Isaacs, Lyle'

_publ_section_title
;
 Unraveling the Structure-Affinity Relationship between Cucurbit[n]urils
 (n = 7, 8) and Cationic Diamondoids.
;
_journal_issue 8
_journal_name_full 'Journal of the American Chemical Society'
_journal_page_first 3249
_journal_page_last 3258
_journal_paper_doi 10.1021/jacs.7b00056
_journal_volume 139
_journal_year 2017
_chemical_formula_moiety 'C48 H48 N32 O16, C18 H32 N2, 2(I), 29(H2 O)'
_chemical_formula_sum 'C66 H138 I2 N34 O45'
_chemical_formula_weight 2381.90
_chemical_name_systematic CB8
_space_group_crystal_system triclinic
_space_group_IT_number 2
_space_group_name_Hall '-P 1'
_space_group_name_H-M_alt 'P -1'
_symmetry_cell_setting triclinic
_symmetry_space_group_name_Hall '-P 1'
_symmetry_space_group_name_H-M 'P -1'
_atom_sites_solution_hydrogens geom
_atom_sites_solution_primary direct
_atom_sites_solution_secondary difmap
_audit_creation_method 'SHELXL-2014 & ZCIF'
_cell_angle_alpha 78.395(3)
_cell_angle_beta 82.588(3)
_cell_angle_gamma 77.521(3)
_cell_formula_units_Z 2
_cell_length_a 14.128(4)
_cell_length_b 15.305(4)
_cell_length_c 22.851(6)
_cell_measurement_reflns_used 8927
_cell_measurement_temperature 195(2)
_cell_measurement_theta_max 23.7
_cell_measurement_theta_min 2.2
_cell_volume 4707(2)
_computing_cell_refinement Apex2
_computing_data_collection 'Apex2 (Bruker, 2010)'
_computing_data_reduction 'Apex2, Saint'
_computing_molecular_graphics 'XSHEL (Bruker, 2004)'
_computing_publication_material 'Apex2, SHELXL-2014, Platon (Spek, 1990)'
_computing_structure_refinement 'ShelXL-2014 (Sheldrick, 2014)'
_computing_structure_solution 'ShelXS-97 (Sheldrick, 2008)'
_diffrn_ambient_temperature 195(2)
_diffrn_detector_area_resol_mean 8.333
_diffrn_measured_fraction_theta_full 0.991
_diffrn_measured_fraction_theta_max 0.991
_diffrn_measurement_device_type 'Bruker Smart Apex II CCD'
_diffrn_measurement_method '\f and \w scans'
_diffrn_radiation_type MoK\a
_diffrn_radiation_wavelength 0.71073
_diffrn_reflns_av_R_equivalents 0.0386
_diffrn_reflns_av_unetI/netI 0.0661
_diffrn_reflns_Laue_measured_fraction_full 0.991
_diffrn_reflns_Laue_measured_fraction_max 0.991
_diffrn_reflns_limit_h_max 16
_diffrn_reflns_limit_h_min -16
_diffrn_reflns_limit_k_max 18
_diffrn_reflns_limit_k_min -18
_diffrn_reflns_limit_l_max 27
_diffrn_reflns_limit_l_min -27
_diffrn_reflns_number 35767
_diffrn_reflns_point_group_measured_fraction_full 0.991
_diffrn_reflns_point_group_measured_fraction_max 0.991
_diffrn_reflns_theta_full 25.000
_diffrn_reflns_theta_max 25.000
_diffrn_reflns_theta_min 1.790
_diffrn_source 'sealed tube'
_exptl_absorpt_coefficient_mu 0.783
_exptl_absorpt_correction_T_max 0.925
_exptl_absorpt_correction_T_min 0.780
_exptl_absorpt_correction_type multi-scan
_exptl_absorpt_process_details 'SADABS (Sheldrick, 2008)'
_exptl_crystal_colour colourless
_exptl_crystal_density_diffrn 1.681
_exptl_crystal_density_method 'not measured'
_exptl_crystal_description prism
_exptl_crystal_F_000 2476
_exptl_crystal_size_max 0.25
_exptl_crystal_size_mid 0.22
_exptl_crystal_size_min 0.10
_refine_diff_density_max 2.888
_refine_diff_density_min -1.805
_refine_diff_density_rms 0.144
_refine_ls_extinction_method none
_refine_ls_goodness_of_fit_ref 1.055
_refine_ls_hydrogen_treatment constr
_refine_ls_matrix_type full
_refine_ls_number_parameters 1067
_refine_ls_number_reflns 16425
_refine_ls_number_restraints 775
_refine_ls_restrained_S_all 1.045
_refine_ls_R_factor_all 0.1448
_refine_ls_R_factor_gt 0.1136
_refine_ls_shift/su_max 0.000
_refine_ls_shift/su_mean 0.000
_refine_ls_structure_factor_coef Fsqd
_refine_ls_weighting_details 'w=1/[\s^2^(Fo^2^)+(0.0200P)^2^+65.0000P] where P=(Fo^2^+2Fc^2^)/3'
_refine_ls_weighting_scheme calc
_refine_ls_wR_factor_gt 0.2294
_refine_ls_wR_factor_ref 0.2400
_reflns_Friedel_coverage 0.000
_reflns_number_gt 9909
_reflns_number_total 16425
_reflns_threshold_expression 'I > 2\s(I)'
_cod_data_source_file ja7b00056_si_003.cif
_cod_data_source_block 2427h
_cod_depositor_comments
;
The following automatic conversions were performed:

'_symmetry_cell_setting' value 'Triclinic' changed to 'triclinic'
according to
/home/data/users/saulius/crontab/automatic-downloads/current/ACS/lib/dictionaries/cif_core.dic
dictionary named 'cif_core.dic' version 2.4.2 from 2011-04-26.

Automatic conversion script
Id: cif_fix_values 4973 2017-02-22 13:04:09Z antanas 
;
_cod_original_sg_symbol_H-M P-1
_cod_database_code 4125670
_shelx_shelxl_version_number 2014/7
_shelx_space_group_comment
;
The symmetry employed for this shelxl refinement is uniquely defined
by the following loop, which should always be used as a source of
symmetry information in preference to the above space-group names.
They are only intended as comments.
;
_shelx_estimated_absorpt_t_min 0.828
_shelx_estimated_absorpt_t_max 0.926

loop_
_space_group_symop_operation_xyz
'x, y, z'
'-x, -y, -z'

loop_
_atom_site_label
_atom_site_type_symbol
_atom_site_fract_x
_atom_site_fract_y
_atom_site_fract_z
_atom_site_U_iso_or_equiv
_atom_site_adp_type
_atom_site_occupancy
_atom_site_site_symmetry_order
_atom_site_calc_flag
_atom_site_refinement_flags_posn
_atom_site_refinement_flags_adp
I1 I 0.15910(6) 0.65425(6) 0.35077(4) 0.0684(3) Uani 1 1 d . .
I2 I 0.32167(8) 0.84655(7) 0.16540(4) 0.0802(3) Uani 1 1 d . .
N10 N -0.1819(5) 0.9134(5) 0.0320(3) 0.0367(15) Uani 1 1 d . U
C11 C -0.2223(6) 0.9093(6) 0.0940(4) 0.0330(15) Uani 1 1 d . U
H11 H -0.2636 0.9688 0.1009 0.040 Uiso 1 1 calc R U
N12 N -0.2729(5) 0.8350(5) 0.1162(3) 0.0332(14) Uani 1 1 d . U
C13 C -0.0828(6) 0.9035(6) 0.0276(4) 0.0323(16) Uani 1 1 d . U
O13 O -0.0303(4) 0.9104(4) -0.0199(2) 0.0370(14) Uani 1 1 d . U
C14 C -0.2262(6) 0.7684(6) 0.1577(4) 0.0318(16) Uani 1 1 d . U
O14 O -0.2524(4) 0.7017(4) 0.1852(3) 0.0393(14) Uani 1 1 d . U
N15 N -0.0528(5) 0.8835(5) 0.0827(3) 0.0319(14) Uani 1 1 d . U
C16 C -0.1327(6) 0.8835(6) 0.1302(4) 0.0321(15) Uani 1 1 d . U
H16 H -0.1328 0.9285 0.1565 0.039 Uiso 1 1 calc R U
N17 N -0.1399(5) 0.7949(5) 0.1646(3) 0.0299(13) Uani 1 1 d . U
C18 C 0.0460(6) 0.8774(6) 0.0927(4) 0.0347(16) Uani 1 1 d . U
H18A H 0.0479 0.9140 0.1236 0.042 Uiso 1 1 calc R U
H18B H 0.0806 0.9041 0.0552 0.042 Uiso 1 1 calc R U
C19 C -0.0817(6) 0.7509(6) 0.2148(4) 0.0356(17) Uani 1 1 d . U
H19A H -0.0723 0.7981 0.2364 0.043 Uiso 1 1 calc R U
H19B H -0.1181 0.7093 0.2432 0.043 Uiso 1 1 calc R U
N20 N 0.0969(5) 0.7847(5) 0.1122(3) 0.0320(14) Uani 1 1 d . U
C21 C 0.0953(6) 0.7417(6) 0.1750(4) 0.0318(15) Uani 1 1 d . U
H21 H 0.1046 0.7837 0.2011 0.038 Uiso 1 1 calc R U
N22 N 0.0120(5) 0.7003(5) 0.1971(3) 0.0336(14) Uani 1 1 d . U
C23 C 0.1735(6) 0.7421(6) 0.0795(4) 0.0329(16) Uani 1 1 d . U
O23 O 0.1955(5) 0.7680(4) 0.0251(3) 0.0461(16) Uani 1 1 d . U
C24 C 0.0345(6) 0.6100(6) 0.2126(4) 0.0326(16) Uani 1 1 d . U
O24 O -0.0194(4) 0.5589(5) 0.2368(3) 0.0450(15) Uani 1 1 d . U
N25 N 0.2180(5) 0.6662(5) 0.1135(3) 0.0328(14) Uani 1 1 d . U
C26 C 0.1787(6) 0.6600(6) 0.1762(3) 0.0285(14) Uani 1 1 d . U
H26 H 0.2287 0.6626 0.2027 0.034 Uiso 1 1 calc R U
N27 N 0.1335(5) 0.5834(5) 0.1978(3) 0.0336(14) Uani 1 1 d . U
C28 C 0.3171(6) 0.6223(6) 0.0964(4) 0.0355(17) Uani 1 1 d . U
H28A H 0.3382 0.6529 0.0559 0.043 Uiso 1 1 calc R U
H28B H 0.3608 0.6300 0.1248 0.043 Uiso 1 1 calc R U
C29 C 0.1869(7) 0.4945(6) 0.2245(4) 0.0369(17) Uani 1 1 d . U
H29A H 0.2328 0.5031 0.2512 0.044 Uiso 1 1 calc R U
H29B H 0.1404 0.4592 0.2494 0.044 Uiso 1 1 calc R U
N30 N 0.3269(5) 0.5270(5) 0.0961(3) 0.0334(14) Uani 1 1 d . U
C31 C 0.3344(6) 0.4612(6) 0.1508(3) 0.0301(14) Uani 1 1 d . U
H31 H 0.3742 0.4767 0.1789 0.036 Uiso 1 1 calc R U
N32 N 0.2405(5) 0.4436(5) 0.1801(3) 0.0333(14) Uani 1 1 d . U
C33 C 0.3677(5) 0.4894(6) 0.0475(3) 0.0254(14) Uani 1 1 d . U
O33 O 0.3752(4) 0.5319(4) -0.0043(2) 0.0386(14) Uani 1 1 d . U
C34 C 0.2307(6) 0.3578(6) 0.1824(3) 0.0287(15) Uani 1 1 d . U
O34 O 0.1609(4) 0.3238(4) 0.2068(2) 0.0363(14) Uani 1 1 d . U
N35 N 0.3941(5) 0.3986(5) 0.0647(3) 0.0276(13) Uani 1 1 d . U
C36 C 0.3833(6) 0.3700(6) 0.1288(3) 0.0271(14) Uani 1 1 d . U
H36 H 0.4471 0.3423 0.1458 0.033 Uiso 1 1 calc R U
N37 N 0.3111(5) 0.3144(5) 0.1495(3) 0.0300(13) Uani 1 1 d . U
C38 C 0.4583(6) 0.3416(6) 0.0264(4) 0.0296(15) Uani 1 1 d . U
H38A H 0.4793 0.3806 -0.0109 0.035 Uiso 1 1 calc R U
H38B H 0.5171 0.3105 0.0471 0.035 Uiso 1 1 calc R U
C39 C 0.3317(6) 0.2183(6) 0.1520(3) 0.0320(16) Uani 1 1 d . U
H39A H 0.2844 0.1912 0.1822 0.038 Uiso 1 1 calc R U
H39B H 0.3974 0.1933 0.1657 0.038 Uiso 1 1 calc R U
N40 N 0.4137(5) 0.2746(5) 0.0113(3) 0.0336(14) Uani 1 1 d . U
C41 C 0.4099(6) 0.1879(6) 0.0495(3) 0.0307(15) Uani 1 1 d . U
H41 H 0.4733 0.1591 0.0666 0.037 Uiso 1 1 calc R U
N42 N 0.3278(5) 0.1908(5) 0.0960(3) 0.0314(14) Uani 1 1 d . U
C43 C 0.4013(5) 0.2740(6) -0.0478(3) 0.0251(14) Uani 1 1 d . U
O43 O 0.4124(5) 0.3328(5) -0.0885(3) 0.0433(15) Uani 1 1 d . U
C44 C 0.2598(6) 0.1423(6) 0.0886(4) 0.0327(16) Uani 1 1 d . U
O44 O 0.1905(4) 0.1270(4) 0.1229(2) 0.0308(13) Uani 1 1 d . U
N45 N 0.3758(5) 0.1918(5) -0.0493(3) 0.0309(14) Uani 1 1 d . U
C46 C 0.3820(6) 0.1302(6) 0.0073(3) 0.0321(15) Uani 1 1 d . U
H46 H 0.4318 0.0734 0.0045 0.038 Uiso 1 1 calc R U
N47 N 0.2907(5) 0.1109(5) 0.0363(3) 0.0326(14) Uani 1 1 d . U
C48 C 0.3715(6) 0.1648(6) -0.1057(4) 0.0347(19) Uani 1 1 d . U
H48A H 0.3995 0.2071 -0.1387 0.042 Uiso 1 1 calc R U
H48B H 0.4113 0.1031 -0.1058 0.042 Uiso 1 1 calc R U
C49 C 0.2406(7) 0.0468(6) 0.0175(4) 0.038(2) Uani 1 1 d . U
H49A H 0.2901 -0.0049 0.0061 0.046 Uiso 1 1 calc R U
H49B H 0.1984 0.0223 0.0522 0.046 Uiso 1 1 calc R U
N50 N 0.1253(5) 1.3042(5) 0.5574(3) 0.0340(14) Uani 1 1 d . U
C51 C 0.1106(7) 1.3692(6) 0.5030(4) 0.0371(16) Uani 1 1 d . U
H51 H 0.0582 1.4227 0.5097 0.044 Uiso 1 1 calc R U
N52 N 0.1959(6) 1.3970(5) 0.4716(3) 0.0418(16) Uani 1 1 d . U
C53 C 0.0956(5) 1.2221(6) 0.5569(4) 0.0267(15) Uani 1 1 d . U
O53 O 0.0900(5) 1.1616(5) 0.5964(3) 0.0504(17) Uani 1 1 d . U
C54 C 0.2308(7) 1.3605(7) 0.4213(4) 0.0428(19) Uani 1 1 d . U
O54 O 0.3018(4) 1.3759(4) 0.3865(3) 0.0402(14) Uani 1 1 d . U
N55 N 0.0733(6) 1.2277(5) 0.4986(3) 0.0400(15) Uani 1 1 d . U
C56 C 0.0803(6) 1.3132(6) 0.4604(4) 0.0349(15) Uani 1 1 d . U
H56 H 0.0178 1.3440 0.4427 0.042 Uiso 1 1 calc R U
N57 N 0.1646(5) 1.3080(5) 0.4148(3) 0.0388(15) Uani 1 1 d . U
C58 C 0.0318(6) 1.1605(6) 0.4828(4) 0.0347(16) Uani 1 1 d . U
H58A H -0.0260 1.1908 0.4610 0.042 Uiso 1 1 calc R U
H58B H 0.0094 1.1219 0.5200 0.042 Uiso 1 1 calc R U
C59 C 0.1631(7) 1.2814(6) 0.3579(4) 0.0362(17) Uani 1 1 d . U
H59A H 0.0984 1.3070 0.3429 0.043 Uiso 1 1 calc R U
H59B H 0.2121 1.3077 0.3286 0.043 Uiso 1 1 calc R U
N60 N 0.0986(5) 1.1016(5) 0.4453(3) 0.0322(13) Uani 1 1 d . U
C61 C 0.1107(6) 1.1289(6) 0.3811(3) 0.0292(14) Uani 1 1 d . U
H61 H 0.0473 1.1564 0.3635 0.035 Uiso 1 1 calc R U
N62 N 0.1829(5) 1.1850(5) 0.3613(3) 0.0328(14) Uani 1 1 d . U
C63 C 0.1270(6) 1.0126(6) 0.4640(4) 0.0304(15) Uani 1 1 d . U
O63 O 0.1185(4) 0.9706(4) 0.5160(3) 0.0412(15) Uani 1 1 d . U
C64 C 0.2598(6) 1.1426(6) 0.3272(4) 0.0318(15) Uani 1 1 d . U
O64 O 0.3304(4) 1.1764(4) 0.3004(2) 0.0374(14) Uani 1 1 d . U
N65 N 0.1695(5) 0.9734(5) 0.4156(3) 0.0334(14) Uani 1 1 d . U
C66 C 0.1596(6) 1.0375(6) 0.3602(4) 0.0299(14) Uani 1 1 d . U
H66 H 0.1192 1.0201 0.3332 0.036 Uiso 1 1 calc R U
N67 N 0.2529(5) 1.0564(5) 0.3290(3) 0.0309(13) Uani 1 1 d . U
C68 C 0.1816(6) 0.8766(6) 0.4163(4) 0.0380(17) Uani 1 1 d . U
H68A H 0.1361 0.8668 0.3899 0.046 Uiso 1 1 calc R U
H68B H 0.1643 0.8460 0.4576 0.046 Uiso 1 1 calc R U
C69 C 0.3034(6) 1.0062(6) 0.2844(4) 0.0336(16) Uani 1 1 d . U
H69A H 0.3483 1.0421 0.2584 0.040 Uiso 1 1 calc R U
H69B H 0.2556 0.9974 0.2590 0.040 Uiso 1 1 calc R U
N70 N 0.2814(5) 0.8351(5) 0.3965(3) 0.0319(14) Uani 1 1 d . U
C71 C 0.3141(5) 0.8404(5) 0.3331(3) 0.0250(13) Uani 1 1 d . U
H71 H 0.2606 0.8383 0.3089 0.030 Uiso 1 1 calc R U
N72 N 0.3589(4) 0.9176(5) 0.3094(3) 0.0273(13) Uani 1 1 d . U
C73 C 0.3275(6) 0.7587(6) 0.4300(4) 0.0306(15) Uani 1 1 d . U
O73 O 0.3112(5) 0.7330(4) 0.4847(3) 0.0433(15) Uani 1 1 d . U
C74 C 0.4563(6) 0.8903(6) 0.2906(3) 0.0284(15) Uani 1 1 d . U
O74 O 0.5076(4) 0.9417(4) 0.2642(3) 0.0411(15) Uani 1 1 d . U
N75 N 0.4001(5) 0.7163(5) 0.3941(3) 0.0301(14) Uani 1 1 d . U
C76 C 0.3957(6) 0.7599(6) 0.3314(3) 0.0280(14) Uani 1 1 d . U
H76 H 0.3830 0.7182 0.3060 0.034 Uiso 1 1 calc R U
N77 N 0.4784(5) 0.8003(5) 0.3064(3) 0.0295(13) Uani 1 1 d . U
C78 C 0.4527(6) 0.6247(6) 0.4126(4) 0.0337(18) Uani 1 1 d . U
H78A H 0.4220 0.5987 0.4519 0.040 Uiso 1 1 calc R U
H78B H 0.4466 0.5872 0.3832 0.040 Uiso 1 1 calc R U
C79 C 0.5705(6) 0.7488(6) 0.2841(4) 0.0322(18) Uani 1 1 d . U
H79A H 0.5572 0.7022 0.2635 0.039 Uiso 1 1 calc R U
H79B H 0.6048 0.7904 0.2541 0.039 Uiso 1 1 calc R U
N80 N 0.5530(5) 0.6187(5) 0.4179(3) 0.0336(17) Uani 1 1 d . .
C81 C 0.6286(6) 0.6161(6) 0.3674(4) 0.032(2) Uani 1 1 d . .
H81 H 0.6246 0.5703 0.3426 0.039 Uiso 1 1 calc R U
N82 N 0.6336(5) 0.7042(5) 0.3314(3) 0.0318(16) Uani 1 1 d . .
C83 C 0.5905(7) 0.5946(6) 0.4712(4) 0.035(2) Uani 1 1 d . .
O83 O 0.5422(5) 0.5872(5) 0.5206(3) 0.0486(17) Uani 1 1 d . .
C84 C 0.7187(6) 0.7344(6) 0.3366(4) 0.035(2) Uani 1 1 d . .
O84 O 0.7407(5) 0.8030(5) 0.3100(3) 0.0433(16) Uani 1 1 d . .
N85 N 0.6902(6) 0.5802(6) 0.4626(4) 0.046(2) Uani 1 1 d . .
C86 C 0.7233(7) 0.5920(7) 0.3987(4) 0.043(2) Uani 1 1 d . .
H86 H 0.7656 0.5350 0.3882 0.051 Uiso 1 1 calc R U
N87 N 0.7688(5) 0.6686(5) 0.3769(4) 0.0396(18) Uani 1 1 d . .
C88 C 0.7537(8) 0.5387(7) 0.5091(5) 0.050(3) Uani 1 1 d . .
H88A H 0.8034 0.4895 0.4947 0.060 Uiso 1 1 calc R U
H88B H 0.7152 0.5106 0.5444 0.060 Uiso 1 1 calc R U
C89 C 0.8683(7) 0.6722(7) 0.3855(4) 0.042(2) Uani 1 1 d . .
H89A H 0.9107 0.6122 0.3830 0.051 Uiso 1 1 calc R U
H89B H 0.8922 0.7177 0.3530 0.051 Uiso 1 1 calc R U
C11A C -0.0749(8) 0.3790(8) 0.1621(4) 0.052(3) Uani 1 1 d . .
H11A H -0.1233 0.4259 0.1788 0.078 Uiso 1 1 calc R U
H11B H -0.0094 0.3893 0.1642 0.078 Uiso 1 1 calc R U
H11C H -0.0813 0.3189 0.1851 0.078 Uiso 1 1 calc R U
C12A C -0.1860(7) 0.3592(8) 0.0940(5) 0.053(3) Uani 1 1 d . .
H12A H -0.1911 0.3020 0.1215 0.080 Uiso 1 1 calc R U
H12B H -0.1906 0.3521 0.0529 0.080 Uiso 1 1 calc R U
H12C H -0.2390 0.4076 0.1051 0.080 Uiso 1 1 calc R U
N1A N -0.0909(6) 0.3834(7) 0.0980(3) 0.052(2) Uani 1 1 d . .
H1A H -0.0436 0.3288 0.0876 0.062 Uiso 1 1 calc R U
C13A C -0.0604(6) 0.4581(7) 0.0521(4) 0.036(2) Uani 1 1 d . .
C14A C -0.1331(9) 0.5485(8) 0.0658(5) 0.066(3) Uani 1 1 d . .
H14A H -0.2010 0.5438 0.0626 0.079 Uiso 1 1 calc R U
H14B H -0.1279 0.5571 0.1069 0.079 Uiso 1 1 calc R U
C15A C -0.1059(7) 0.6296(7) 0.0198(4) 0.044(2) Uani 1 1 d . .
H15A H -0.1522 0.6865 0.0274 0.053 Uiso 1 1 calc R U
C16A C -0.0055(9) 0.6374(8) 0.0286(6) 0.067(3) Uani 1 1 d . .
H16A H -0.0019 0.6419 0.0708 0.080 Uiso 1 1 calc R U
H16B H 0.0113 0.6929 0.0025 0.080 Uiso 1 1 calc R U
C17A C 0.0703(7) 0.5486(7) 0.0119(4) 0.044(3) Uani 1 1 d . .
H17A H 0.1383 0.5535 0.0164 0.053 Uiso 1 1 calc R U
C18A C 0.0417(7) 0.4724(7) 0.0567(4) 0.045(2) Uani 1 1 d . .
H18C H 0.0478 0.4814 0.0981 0.053 Uiso 1 1 calc R U
C19A C 0.1135(9) 0.3838(8) 0.0429(5) 0.068(3) Uani 1 1 d . .
H19C H 0.1810 0.3884 0.0471 0.082 Uiso 1 1 calc R U
H19D H 0.0977 0.3306 0.0721 0.082 Uiso 1 1 calc R U
C21A C 0.6782(7) 1.1459(7) 0.4019(4) 0.049(3) Uani 1 1 d . .
H21A H 0.7195 1.1131 0.4339 0.074 Uiso 1 1 calc R U
H21B H 0.6433 1.2043 0.4122 0.074 Uiso 1 1 calc R U
H21C H 0.7189 1.1567 0.3641 0.074 Uiso 1 1 calc R U
C22A C 0.5608(7) 1.1272(8) 0.3379(4) 0.057(3) Uani 1 1 d . .
H22A H 0.5255 1.1897 0.3384 0.085 Uiso 1 1 calc R U
H22B H 0.5154 1.0896 0.3331 0.085 Uiso 1 1 calc R U
H22C H 0.6116 1.1269 0.3043 0.085 Uiso 1 1 calc R U
N2A N 0.6062(5) 1.0901(5) 0.3953(3) 0.0364(18) Uani 1 1 d . .
H2A H 0.6480 1.0308 0.3882 0.044 Uiso 1 1 calc R U
C23A C 0.5397(7) 1.0634(6) 0.4500(4) 0.038(2) Uani 1 1 d . .
C24A C 0.4700(8) 1.1534(7) 0.4634(5) 0.053(3) Uani 1 1 d . .
H24A H 0.5092 1.1968 0.4693 0.063 Uiso 1 1 calc R U
H24B H 0.4319 1.1818 0.4287 0.063 Uiso 1 1 calc R U
C25A C 0.4013(7) 1.1344(6) 0.5189(4) 0.038(2) Uani 1 1 d . .
H25A H 0.3587 1.1928 0.5271 0.046 Uiso 1 1 calc R U
C26A C 0.3391(7) 1.0718(7) 0.5076(5) 0.053(3) Uani 1 1 d . .
H26A H 0.3014 1.1013 0.4728 0.064 Uiso 1 1 calc R U
H26B H 0.2927 1.0594 0.5431 0.064 Uiso 1 1 calc R U
C27A C 0.4064(6) 0.9787(7) 0.4944(4) 0.038(2) Uani 1 1 d . .
H27A H 0.3659 0.9370 0.4864 0.046 Uiso 1 1 calc R U
C28A C 0.4744(6) 1.0024(7) 0.4406(4) 0.038(2) Uani 1 1 d . .
H28C H 0.4362 1.0321 0.4055 0.045 Uiso 1 1 calc R U
C29A C 0.5410(8) 0.9108(7) 0.4273(5) 0.057(3) Uani 1 1 d . .
H29C H 0.5003 0.8697 0.4197 0.068 Uiso 1 1 calc R U
H29D H 0.5861 0.9231 0.3911 0.068 Uiso 1 1 calc R U

loop_
_atom_site_aniso_label
_atom_site_aniso_U_11
_atom_site_aniso_U_22
_atom_site_aniso_U_33
_atom_site_aniso_U_23
_atom_site_aniso_U_13
_atom_site_aniso_U_12
I1 0.0657(5) 0.0689(6) 0.0753(5) -0.0120(4) -0.0108(4) -0.0217(4)
I2 0.1082(8) 0.0896(7) 0.0599(5) -0.0201(5) -0.0192(5) -0.0434(6)
N10 0.037(3) 0.043(4) 0.031(3) -0.006(3) -0.006(2) -0.009(3)
C11 0.035(3) 0.036(3) 0.031(3) -0.010(3) -0.007(2) -0.007(3)
N12 0.030(3) 0.039(3) 0.033(3) -0.007(2) -0.009(2) -0.008(2)
C13 0.035(3) 0.035(4) 0.031(3) -0.005(3) -0.008(2) -0.012(3)
O13 0.037(3) 0.047(4) 0.030(3) -0.005(3) -0.004(2) -0.018(3)
C14 0.029(3) 0.035(3) 0.033(3) -0.010(2) -0.003(3) -0.004(3)
O14 0.032(3) 0.048(3) 0.038(3) -0.003(2) -0.002(3) -0.014(3)
N15 0.031(2) 0.036(3) 0.029(2) -0.004(2) -0.003(2) -0.009(2)
C16 0.030(3) 0.036(3) 0.033(3) -0.010(3) -0.007(2) -0.006(3)
N17 0.025(3) 0.041(3) 0.023(3) -0.005(2) -0.004(2) -0.007(2)
C18 0.034(3) 0.033(3) 0.039(4) -0.003(3) -0.008(3) -0.012(3)
C19 0.029(3) 0.042(4) 0.032(3) -0.004(3) -0.005(2) -0.002(3)
N20 0.032(3) 0.036(3) 0.029(3) -0.005(2) -0.007(2) -0.006(2)
C21 0.031(3) 0.035(3) 0.030(3) -0.006(2) -0.003(3) -0.007(2)
N22 0.029(2) 0.042(3) 0.029(3) -0.006(2) -0.003(2) -0.006(2)
C23 0.034(3) 0.036(3) 0.030(3) -0.003(2) -0.007(3) -0.011(2)
O23 0.044(4) 0.051(4) 0.035(3) 0.002(3) 0.003(3) -0.006(3)
C24 0.027(3) 0.041(3) 0.032(3) -0.007(3) -0.006(3) -0.009(2)
O24 0.035(3) 0.051(4) 0.044(3) 0.003(3) -0.001(3) -0.011(3)
N25 0.034(3) 0.036(3) 0.028(3) -0.007(2) -0.002(2) -0.005(2)
C26 0.024(3) 0.037(3) 0.024(3) -0.004(2) -0.007(2) -0.003(2)
N27 0.027(3) 0.037(3) 0.034(3) -0.001(2) -0.007(2) -0.002(2)
C28 0.033(3) 0.038(3) 0.033(3) -0.005(3) 0.000(3) -0.007(3)
C29 0.039(3) 0.036(3) 0.032(3) -0.002(2) -0.005(3) -0.002(3)
N30 0.034(3) 0.035(2) 0.030(2) -0.004(2) -0.001(2) -0.005(2)
C31 0.031(3) 0.038(3) 0.026(3) -0.008(2) -0.007(2) -0.009(3)
N32 0.031(3) 0.038(3) 0.030(3) -0.004(2) -0.002(2) -0.007(2)
C33 0.018(3) 0.035(3) 0.023(2) 0.001(2) -0.006(3) -0.008(3)
O33 0.040(3) 0.055(4) 0.023(2) 0.000(2) -0.003(2) -0.020(3)
C34 0.027(3) 0.036(3) 0.022(3) 0.000(3) -0.011(2) -0.004(2)
O34 0.028(3) 0.048(3) 0.031(3) -0.002(3) 0.001(2) -0.009(3)
N35 0.027(3) 0.038(3) 0.022(2) -0.0080(19) 0.000(2) -0.012(2)
C36 0.025(3) 0.036(3) 0.022(3) -0.003(2) -0.010(2) -0.007(2)
N37 0.030(3) 0.036(3) 0.026(3) -0.005(2) -0.004(2) -0.011(2)
C38 0.025(3) 0.040(3) 0.027(3) -0.008(3) -0.008(3) -0.009(3)
C39 0.038(4) 0.037(3) 0.021(3) -0.002(3) -0.008(3) -0.006(3)
N40 0.040(3) 0.038(3) 0.026(2) -0.008(2) -0.005(3) -0.011(3)
C41 0.030(3) 0.038(3) 0.025(2) -0.005(2) -0.008(2) -0.007(3)
N42 0.032(3) 0.041(3) 0.025(3) -0.006(2) -0.005(2) -0.014(2)
C43 0.018(3) 0.035(3) 0.025(3) -0.004(2) -0.013(3) -0.004(3)
O43 0.044(4) 0.060(4) 0.031(3) 0.000(3) -0.006(3) -0.026(3)
C44 0.038(3) 0.033(4) 0.027(3) -0.002(3) -0.004(2) -0.011(3)
O44 0.014(2) 0.054(4) 0.024(3) 0.002(2) -0.0090(19) -0.009(2)
N45 0.028(3) 0.045(3) 0.021(2) -0.004(2) -0.007(2) -0.009(3)
C46 0.033(3) 0.037(3) 0.028(3) -0.005(2) -0.005(2) -0.008(3)
N47 0.036(3) 0.038(3) 0.026(3) -0.004(2) -0.006(2) -0.013(3)
C48 0.035(4) 0.045(4) 0.029(3) -0.012(3) -0.008(3) -0.010(3)
C49 0.044(4) 0.040(4) 0.035(4) -0.003(3) -0.012(3) -0.016(3)
N50 0.030(3) 0.047(3) 0.028(3) -0.008(2) -0.011(2) -0.008(3)
C51 0.037(3) 0.036(3) 0.040(3) -0.009(2) -0.017(3) -0.001(3)
N52 0.051(3) 0.041(3) 0.039(3) -0.005(2) -0.016(2) -0.015(3)
C53 0.016(3) 0.034(3) 0.031(3) -0.008(2) -0.016(3) 0.003(3)
O53 0.050(4) 0.059(4) 0.043(3) 0.001(3) -0.003(3) -0.023(3)
C54 0.048(4) 0.040(4) 0.043(3) -0.006(3) -0.012(3) -0.014(3)
O54 0.028(3) 0.058(4) 0.037(3) -0.001(3) -0.027(2) -0.008(3)
N55 0.047(4) 0.039(3) 0.037(3) -0.011(2) -0.011(3) -0.009(3)
C56 0.033(3) 0.042(3) 0.032(3) -0.009(2) -0.015(2) -0.005(3)
N57 0.041(3) 0.043(3) 0.039(3) -0.012(2) -0.011(2) -0.011(3)
C58 0.031(4) 0.043(3) 0.034(3) -0.010(3) -0.012(3) -0.008(3)
C59 0.040(4) 0.036(3) 0.032(3) -0.006(3) -0.009(3) -0.005(3)
N60 0.031(3) 0.039(3) 0.032(3) -0.008(2) -0.009(2) -0.012(2)
C61 0.025(3) 0.036(3) 0.030(3) -0.007(2) -0.014(2) -0.006(2)
N62 0.030(3) 0.036(3) 0.034(3) -0.009(2) -0.009(2) -0.006(2)
C63 0.022(3) 0.035(3) 0.036(3) -0.004(2) -0.007(3) -0.010(3)
O63 0.042(3) 0.051(4) 0.035(3) -0.003(2) -0.010(3) -0.020(3)
C64 0.031(3) 0.036(3) 0.030(3) -0.002(3) -0.013(2) -0.007(2)
O64 0.036(3) 0.045(3) 0.031(3) -0.004(3) -0.005(2) -0.008(3)
N65 0.032(3) 0.035(2) 0.032(2) -0.002(2) -0.012(2) -0.005(2)
C66 0.026(3) 0.037(3) 0.032(3) -0.007(2) -0.014(2) -0.008(3)
N67 0.029(3) 0.035(3) 0.028(3) -0.005(2) -0.008(2) -0.004(2)
C68 0.031(3) 0.040(3) 0.042(4) -0.006(3) 0.005(3) -0.009(3)
C69 0.038(3) 0.035(3) 0.027(3) -0.004(2) -0.011(3) -0.001(3)
N70 0.028(3) 0.037(3) 0.030(3) -0.005(2) -0.001(2) -0.007(2)
C71 0.017(3) 0.035(3) 0.025(3) -0.002(2) -0.009(2) -0.007(2)
N72 0.019(2) 0.036(2) 0.025(3) 0.000(2) -0.007(2) -0.002(2)
C73 0.029(3) 0.035(3) 0.029(2) -0.004(2) -0.003(3) -0.011(2)
O73 0.043(4) 0.050(4) 0.030(3) 0.002(2) 0.006(3) -0.009(3)
C74 0.023(3) 0.037(3) 0.027(3) -0.005(3) -0.003(3) -0.011(2)
O74 0.035(3) 0.050(3) 0.036(3) 0.002(3) 0.004(3) -0.015(3)
N75 0.028(3) 0.035(3) 0.026(2) -0.002(2) -0.002(2) -0.006(2)
C76 0.028(3) 0.031(3) 0.027(3) -0.005(2) -0.003(2) -0.011(2)
N77 0.024(2) 0.038(3) 0.025(3) -0.005(2) 0.000(2) -0.005(2)
C78 0.035(4) 0.033(3) 0.035(3) -0.004(3) -0.008(3) -0.010(3)
C79 0.025(3) 0.037(3) 0.033(3) -0.005(3) -0.003(3) -0.004(3)
N80 0.031(4) 0.043(5) 0.026(4) -0.007(3) 0.002(3) -0.009(3)
C81 0.022(4) 0.044(5) 0.033(5) -0.017(4) -0.013(4) 0.002(4)
N82 0.019(3) 0.052(5) 0.026(4) -0.005(3) -0.007(3) -0.008(3)
C83 0.052(6) 0.028(5) 0.032(5) -0.004(4) -0.021(4) -0.010(4)
O83 0.063(5) 0.059(5) 0.027(3) -0.003(3) -0.003(3) -0.023(4)
C84 0.035(5) 0.035(5) 0.035(5) -0.021(4) 0.000(4) 0.005(4)
O84 0.040(4) 0.051(4) 0.046(4) -0.014(3) 0.006(3) -0.024(3)
N85 0.049(5) 0.049(5) 0.047(5) -0.011(4) -0.023(4) -0.008(4)
C86 0.046(6) 0.045(6) 0.041(5) -0.021(4) -0.012(4) -0.001(5)
N87 0.025(4) 0.041(5) 0.058(5) -0.013(4) -0.010(4) -0.010(3)
C88 0.058(7) 0.041(6) 0.055(6) -0.001(5) -0.039(5) -0.004(5)
C89 0.037(5) 0.061(7) 0.035(5) -0.021(5) -0.017(4) -0.002(5)
C11A 0.053(6) 0.082(8) 0.020(4) 0.010(5) -0.009(4) -0.025(6)
C12A 0.025(5) 0.075(8) 0.060(7) 0.004(6) -0.004(5) -0.026(5)
N1A 0.041(5) 0.087(7) 0.031(4) 0.008(4) -0.009(4) -0.036(5)
C13A 0.028(5) 0.057(6) 0.023(4) -0.001(4) -0.001(4) -0.016(4)
C14A 0.062(8) 0.072(8) 0.065(7) -0.018(6) 0.001(6) -0.014(6)
C15A 0.046(6) 0.040(6) 0.036(5) -0.001(4) -0.009(4) 0.015(5)
C16A 0.073(8) 0.061(8) 0.068(8) -0.027(6) -0.018(6) 0.003(6)
C17A 0.041(5) 0.078(7) 0.020(4) 0.000(4) -0.009(4) -0.031(5)
C18A 0.045(6) 0.071(7) 0.021(4) 0.004(4) -0.016(4) -0.024(5)
C19A 0.063(8) 0.065(8) 0.073(8) -0.005(6) -0.038(6) 0.006(6)
C21A 0.042(6) 0.065(7) 0.048(6) -0.014(5) 0.011(5) -0.032(5)
C22A 0.045(6) 0.097(9) 0.020(4) 0.020(5) -0.010(4) -0.021(6)
N2A 0.027(4) 0.049(5) 0.030(4) 0.004(3) -0.002(3) -0.012(3)
C23A 0.040(5) 0.050(6) 0.027(4) 0.008(4) -0.012(4) -0.025(5)
C24A 0.051(6) 0.036(6) 0.067(7) -0.002(5) -0.011(5) -0.005(5)
C25A 0.040(5) 0.039(5) 0.032(5) 0.001(4) -0.007(4) -0.008(4)
C26A 0.042(6) 0.048(6) 0.060(7) 0.001(5) -0.013(5) 0.005(5)
C27A 0.037(5) 0.059(6) 0.025(4) 0.003(4) -0.012(4) -0.027(5)
C28A 0.038(5) 0.059(6) 0.020(4) 0.000(4) -0.012(4) -0.023(5)
C29A 0.053(7) 0.056(7) 0.071(7) -0.021(6) -0.019(6) -0.013(5)

loop_
_atom_type_symbol
_atom_type_description
_atom_type_scat_dispersion_real
_atom_type_scat_dispersion_imag
_atom_type_scat_source
C C 0.0033 0.0016 'International Tables Vol C Tables 4.2.6.8 and 6.1.1.4'
H H 0.0000 0.0000 'International Tables Vol C Tables 4.2.6.8 and 6.1.1.4'
N N 0.0061 0.0033 'International Tables Vol C Tables 4.2.6.8 and 6.1.1.4'
O O 0.0106 0.0060 'International Tables Vol C Tables 4.2.6.8 and 6.1.1.4'
I I -0.4742 1.8119 'International Tables Vol C Tables 4.2.6.8 and 6.1.1.4'

loop_
_geom_angle_atom_site_label_1
_geom_angle_atom_site_label_2
_geom_angle_atom_site_label_3
_geom_angle
_geom_angle_site_symmetry_1
_geom_angle_site_symmetry_3
C13 N10 C49 123.8(7) . 2_565
C13 N10 C11 111.0(7) . .
C49 N10 C11 122.1(7) 2_565 .
N12 C11 N10 113.9(7) . .
N12 C11 C16 103.3(7) . .
N10 C11 C16 104.4(7) . .
N12 C11 H11 111.6 . .
N10 C11 H11 111.6 . .
C16 C11 H11 111.6 . .
C14 N12 C48 120.0(7) . 2_565
C14 N12 C11 113.9(7) . .
C48 N12 C11 125.2(7) 2_565 .
O13 C13 N15 126.1(8) . .
O13 C13 N10 124.9(8) . .
N15 C13 N10 109.0(7) . .
O14 C14 N12 128.6(8) . .
O14 C14 N17 125.0(8) . .
N12 C14 N17 106.4(7) . .
C13 N15 C18 122.1(7) . .
C13 N15 C16 113.3(7) . .
C18 N15 C16 123.9(7) . .
N17 C16 N15 114.5(7) . .
N17 C16 C11 103.7(7) . .
N15 C16 C11 101.8(6) . .
N17 C16 H16 112.0 . .
N15 C16 H16 112.0 . .
C11 C16 H16 112.0 . .
C14 N17 C16 112.5(7) . .
C14 N17 C19 121.6(7) . .
C16 N17 C19 123.2(7) . .
N15 C18 N20 113.4(7) . .
N15 C18 H18A 108.9 . .
N20 C18 H18A 108.9 . .
N15 C18 H18B 108.9 . .
N20 C18 H18B 108.9 . .
H18A C18 H18B 107.7 . .
N22 C19 N17 113.6(7) . .
N22 C19 H19A 108.8 . .
N17 C19 H19A 108.8 . .
N22 C19 H19B 108.8 . .
N17 C19 H19B 108.8 . .
H19A C19 H19B 107.7 . .
C23 N20 C21 110.9(7) . .
C23 N20 C18 123.4(7) . .
C21 N20 C18 122.2(7) . .
N22 C21 N20 114.5(7) . .
N22 C21 C26 102.7(7) . .
N20 C21 C26 103.9(6) . .
N22 C21 H21 111.7 . .
N20 C21 H21 111.7 . .
C26 C21 H21 111.7 . .
C24 N22 C19 121.5(7) . .
C24 N22 C21 113.6(7) . .
C19 N22 C21 123.2(7) . .
O23 C23 N25 125.6(8) . .
O23 C23 N20 124.4(8) . .
N25 C23 N20 109.9(7) . .
O24 C24 N22 127.6(8) . .
O24 C24 N27 124.9(8) . .
N22 C24 N27 107.5(7) . .
C23 N25 C28 121.2(7) . .
C23 N25 C26 111.3(7) . .
C28 N25 C26 121.8(7) . .
N27 C26 N25 113.4(7) . .
N27 C26 C21 104.5(6) . .
N25 C26 C21 103.5(6) . .
N27 C26 H26 111.6 . .
N25 C26 H26 111.6 . .
C21 C26 H26 111.6 . .
C24 N27 C26 111.5(7) . .
C24 N27 C29 121.0(7) . .
C26 N27 C29 122.9(7) . .
N30 C28 N25 113.1(7) . .
N30 C28 H28A 109.0 . .
N25 C28 H28A 109.0 . .
N30 C28 H28B 109.0 . .
N25 C28 H28B 109.0 . .
H28A C28 H28B 107.8 . .
N32 C29 N27 112.5(7) . .
N32 C29 H29A 109.1 . .
N27 C29 H29A 109.1 . .
N32 C29 H29B 109.1 . .
N27 C29 H29B 109.1 . .
H29A C29 H29B 107.8 . .
C33 N30 C28 122.0(7) . .
C33 N30 C31 111.8(7) . .
C28 N30 C31 121.2(7) . .
N30 C31 N32 113.6(7) . .
N30 C31 C36 103.6(6) . .
N32 C31 C36 103.5(6) . .
N30 C31 H31 111.8 . .
N32 C31 H31 111.8 . .
C36 C31 H31 111.8 . .
C34 N32 C29 119.7(7) . .
C34 N32 C31 112.7(7) . .
C29 N32 C31 121.7(7) . .
O33 C33 N35 126.0(8) . .
O33 C33 N30 124.9(8) . .
N35 C33 N30 109.1(6) . .
O34 C34 N32 126.2(8) . .
O34 C34 N37 125.5(8) . .
N32 C34 N37 108.2(7) . .
C33 N35 C36 112.9(6) . .
C33 N35 C38 122.3(6) . .
C36 N35 C38 121.2(7) . .
N35 C36 N37 114.2(6) . .
N35 C36 C31 102.1(6) . .
N37 C36 C31 102.5(6) . .
N35 C36 H36 112.4 . .
N37 C36 H36 112.4 . .
C31 C36 H36 112.4 . .
C34 N37 C39 122.0(7) . .
C34 N37 C36 112.8(7) . .
C39 N37 C36 122.7(7) . .
N40 C38 N35 113.2(6) . .
N40 C38 H38A 108.9 . .
N35 C38 H38A 108.9 . .
N40 C38 H38B 108.9 . .
N35 C38 H38B 108.9 . .
H38A C38 H38B 107.8 . .
N37 C39 N42 114.5(7) . .
N37 C39 H39A 108.6 . .
N42 C39 H39A 108.6 . .
N37 C39 H39B 108.6 . .
N42 C39 H39B 108.6 . .
H39A C39 H39B 107.6 . .
C43 N40 C38 121.1(7) . .
C43 N40 C41 112.4(7) . .
C38 N40 C41 123.2(7) . .
N40 C41 N42 113.7(7) . .
N40 C41 C46 103.8(6) . .
N42 C41 C46 102.5(6) . .
N40 C41 H41 112.1 . .
N42 C41 H41 112.1 . .
C46 C41 H41 112.1 . .
C44 N42 C39 121.7(7) . .
C44 N42 C41 113.6(7) . .
C39 N42 C41 122.4(7) . .
O43 C43 N40 125.0(8) . .
O43 C43 N45 127.7(7) . .
N40 C43 N45 107.3(7) . .
O44 C44 N47 127.3(8) . .
O44 C44 N42 127.1(8) . .
N47 C44 N42 105.5(7) . .
C43 N45 C46 113.0(6) . .
C43 N45 C48 120.6(7) . .
C46 N45 C48 124.1(7) . .
N47 C46 N45 114.9(7) . .
N47 C46 C41 102.0(6) . .
N45 C46 C41 103.0(7) . .
N47 C46 H46 112.0 . .
N45 C46 H46 112.0 . .
C41 C46 H46 112.0 . .
C44 N47 C46 116.2(7) . .
C44 N47 C49 120.3(7) . .
C46 N47 C49 122.6(7) . .
N12 C48 N45 111.7(7) 2_565 .
N12 C48 H48A 109.3 2_565 .
N45 C48 H48A 109.3 . .
N12 C48 H48B 109.3 2_565 .
N45 C48 H48B 109.3 . .
H48A C48 H48B 107.9 . .
N10 C49 N47 114.2(7) 2_565 .
N10 C49 H49A 108.7 2_565 .
N47 C49 H49A 108.7 . .
N10 C49 H49B 108.7 2_565 .
N47 C49 H49B 108.7 . .
H49A C49 H49B 107.6 . .
C53 N50 C51 113.3(6) . .
C53 N50 C89 118.4(7) . 2_676
C51 N50 C89 124.0(8) . 2_676
N52 C51 N50 115.6(7) . .
N52 C51 C56 103.4(7) . .
N50 C51 C56 103.0(7) . .
N52 C51 H51 111.4 . .
N50 C51 H51 111.4 . .
C56 C51 H51 111.4 . .
C54 N52 C51 115.6(8) . .
C54 N52 C88 120.6(8) . 2_676
C51 N52 C88 123.8(8) . 2_676
O53 C53 N55 126.2(8) . .
O53 C53 N50 128.2(8) . .
N55 C53 N50 105.6(7) . .
O54 C54 N52 127.2(9) . .
O54 C54 N57 126.9(9) . .
N52 C54 N57 105.7(8) . .
C53 N55 C58 121.3(7) . .
C53 N55 C56 113.9(7) . .
C58 N55 C56 123.9(7) . .
N55 C56 N57 113.7(7) . .
N55 C56 C51 103.5(7) . .
N57 C56 C51 101.5(7) . .
N55 C56 H56 112.5 . .
N57 C56 H56 112.5 . .
C51 C56 H56 112.5 . .
C54 N57 C59 120.0(8) . .
C54 N57 C56 113.2(7) . .
C59 N57 C56 123.2(7) . .
N55 C58 N60 114.2(7) . .
N55 C58 H58A 108.7 . .
N60 C58 H58A 108.7 . .
N55 C58 H58B 108.7 . .
N60 C58 H58B 108.7 . .
H58A C58 H58B 107.6 . .
N62 C59 N57 113.1(7) . .
N62 C59 H59A 109.0 . .
N57 C59 H59A 109.0 . .
N62 C59 H59B 109.0 . .
N57 C59 H59B 109.0 . .
H59A C59 H59B 107.8 . .
C63 N60 C61 113.7(7) . .
C63 N60 C58 122.3(7) . .
C61 N60 C58 120.9(7) . .
N60 C61 N62 113.3(6) . .
N60 C61 C66 102.2(7) . .
N62 C61 C66 103.4(6) . .
N60 C61 H61 112.4 . .
N62 C61 H61 112.4 . .
C66 C61 H61 112.4 . .
C64 N62 C59 121.3(7) . .
C64 N62 C61 111.2(7) . .
C59 N62 C61 123.8(7) . .
O63 C63 N60 127.0(8) . .
O63 C63 N65 124.4(8) . .
N60 C63 N65 108.6(7) . .
O64 C64 N67 123.3(8) . .
O64 C64 N62 126.2(8) . .
N67 C64 N62 110.4(7) . .
C63 N65 C66 111.6(7) . .
C63 N65 C68 122.3(7) . .
C66 N65 C68 120.7(7) . .
N65 C66 N67 113.8(6) . .
N65 C66 C61 103.4(6) . .
N67 C66 C61 103.1(6) . .
N65 C66 H66 111.9 . .
N67 C66 H66 111.9 . .
C61 C66 H66 111.9 . .
C64 N67 C69 121.6(7) . .
C64 N67 C66 111.3(7) . .
C69 N67 C66 121.1(7) . .
N65 C68 N70 112.8(7) . .
N65 C68 H68A 109.0 . .
N70 C68 H68A 109.0 . .
N65 C68 H68B 109.0 . .
N70 C68 H68B 109.0 . .
H68A C68 H68B 107.8 . .
N67 C69 N72 113.2(6) . .
N67 C69 H69A 108.9 . .
N72 C69 H69A 108.9 . .
N67 C69 H69B 108.9 . .
N72 C69 H69B 108.9 . .
H69A C69 H69B 107.7 . .
C73 N70 C71 111.9(7) . .
C73 N70 C68 119.6(7) . .
C71 N70 C68 121.1(7) . .
N72 C71 N70 112.5(6) . .
N72 C71 C76 104.4(6) . .
N70 C71 C76 104.0(6) . .
N72 C71 H71 111.8 . .
N70 C71 H71 111.8 . .
C76 C71 H71 111.8 . .
C74 N72 C71 111.1(6) . .
C74 N72 C69 121.4(7) . .
C71 N72 C69 122.5(6) . .
O73 C73 N70 126.6(8) . .
O73 C73 N75 125.0(8) . .
N70 C73 N75 108.2(7) . .
O74 C74 N77 128.8(8) . .
O74 C74 N72 123.9(8) . .
N77 C74 N72 107.2(7) . .
C73 N75 C78 122.6(7) . .
C73 N75 C76 111.5(7) . .
C78 N75 C76 122.9(7) . .
N77 C76 N75 114.0(6) . .
N77 C76 C71 103.3(6) . .
N75 C76 C71 103.7(6) . .
N77 C76 H76 111.7 . .
N75 C76 H76 111.7 . .
C71 C76 H76 111.7 . .
C74 N77 C76 113.6(7) . .
C74 N77 C79 120.8(7) . .
C76 N77 C79 123.4(7) . .
N80 C78 N75 114.1(7) . .
N80 C78 H78A 108.7 . .
N75 C78 H78A 108.7 . .
N80 C78 H78B 108.7 . .
N75 C78 H78B 108.7 . .
H78A C78 H78B 107.6 . .
N82 C79 N77 112.9(7) . .
N82 C79 H79A 109.0 . .
N77 C79 H79A 109.0 . .
N82 C79 H79B 109.0 . .
N77 C79 H79B 109.0 . .
H79A C79 H79B 107.8 . .
C83 N80 C78 121.9(7) . .
C83 N80 C81 112.4(7) . .
C78 N80 C81 124.2(7) . .
N82 C81 N80 113.7(7) . .
N82 C81 C86 102.7(7) . .
N80 C81 C86 102.8(7) . .
N82 C81 H81 112.3 . .
N80 C81 H81 112.3 . .
C86 C81 H81 112.3 . .
C84 N82 C81 113.2(7) . .
C84 N82 C79 121.3(7) . .
C81 N82 C79 124.0(7) . .
O83 C83 N80 125.0(9) . .
O83 C83 N85 125.3(8) . .
N80 C83 N85 109.6(8) . .
O84 C84 N87 128.5(9) . .
O84 C84 N82 125.7(9) . .
N87 C84 N82 105.8(8) . .
C83 N85 C88 124.1(8) . .
C83 N85 C86 111.0(7) . .
C88 N85 C86 123.4(9) . .
N87 C86 N85 114.6(7) . .
N87 C86 C81 104.2(8) . .
N85 C86 C81 104.1(7) . .
N87 C86 H86 111.2 . .
N85 C86 H86 111.2 . .
C81 C86 H86 111.2 . .
C84 N87 C86 114.1(7) . .
C84 N87 C89 119.6(8) . .
C86 N87 C89 125.2(8) . .
N85 C88 N52 114.2(8) . 2_676
N85 C88 H88A 108.7 . .
N52 C88 H88A 108.7 2_676 .
N85 C88 H88B 108.7 . .
N52 C88 H88B 108.7 2_676 .
H88A C88 H88B 107.6 . .
N50 C89 N87 111.9(7) 2_676 .
N50 C89 H89A 109.2 2_676 .
N87 C89 H89A 109.2 . .
N50 C89 H89B 109.2 2_676 .
N87 C89 H89B 109.2 . .
H89A C89 H89B 107.9 . .
N1A C11A H11A 109.5 . .
N1A C11A H11B 109.5 . .
H11A C11A H11B 109.5 . .
N1A C11A H11C 109.5 . .
H11A C11A H11C 109.5 . .
H11B C11A H11C 109.5 . .
N1A C12A H12A 109.5 . .
N1A C12A H12B 109.5 . .
H12A C12A H12B 109.5 . .
N1A C12A H12C 109.5 . .
H12A C12A H12C 109.5 . .
H12B C12A H12C 109.5 . .
C13A N1A C12A 118.1(7) . .
C13A N1A C11A 118.5(8) . .
C12A N1A C11A 110.4(7) . .
C13A N1A H1A 102.1 . .
C12A N1A H1A 102.1 . .
C11A N1A H1A 102.1 . .
N1A C13A C17A 114.6(8) . 2_565
N1A C13A C18A 114.3(7) . .
C17A C13A C18A 109.1(7) 2_565 .
N1A C13A C14A 105.2(7) . .
C17A C13A C14A 106.8(8) 2_565 .
C18A C13A C14A 106.1(8) . .
C15A C14A C13A 108.4(8) . .
C15A C14A H14A 110.0 . .
C13A C14A H14A 110.0 . .
C15A C14A H14B 110.0 . .
C13A C14A H14B 110.0 . .
H14A C14A H14B 108.4 . .
C16A C15A C19A 111.8(9) . 2_565
C16A C15A C14A 108.1(9) . .
C19A C15A C14A 109.9(9) 2_565 .
C16A C15A H15A 109.0 . .
C19A C15A H15A 109.0 2_565 .
C14A C15A H15A 109.0 . .
C15A C16A C17A 109.1(9) . .
C15A C16A H16A 109.9 . .
C17A C16A H16A 109.9 . .
C15A C16A H16B 109.9 . .
C17A C16A H16B 109.9 . .
H16A C16A H16B 108.3 . .
C18A C17A C13A 113.6(8) . 2_565
C18A C17A C16A 104.1(8) . .
C13A C17A C16A 108.5(8) 2_565 .
C18A C17A H17A 110.1 . .
C13A C17A H17A 110.1 2_565 .
C16A C17A H17A 110.1 . .
C17A C18A C13A 113.8(8) . .
C17A C18A C19A 106.5(9) . .
C13A C18A C19A 106.2(8) . .
C17A C18A H18C 110.1 . .
C13A C18A H18C 110.1 . .
C19A C18A H18C 110.1 . .
C15A C19A C18A 110.5(8) 2_565 .
C15A C19A H19C 109.5 2_565 .
C18A C19A H19C 109.5 . .
C15A C19A H19D 109.5 2_565 .
C18A C19A H19D 109.5 . .
H19C C19A H19D 108.1 . .
N2A C21A H21A 109.5 . .
N2A C21A H21B 109.5 . .
H21A C21A H21B 109.5 . .
N2A C21A H21C 109.5 . .
H21A C21A H21C 109.5 . .
H21B C21A H21C 109.5 . .
N2A C22A H22A 109.5 . .
N2A C22A H22B 109.5 . .
H22A C22A H22B 109.5 . .
N2A C22A H22C 109.5 . .
H22A C22A H22C 109.5 . .
H22B C22A H22C 109.5 . .
C22A N2A C21A 109.7(7) . .
C22A N2A C23A 117.1(7) . .
C21A N2A C23A 117.1(7) . .
C22A N2A H2A 103.6 . .
C21A N2A H2A 103.6 . .
C23A N2A H2A 103.6 . .
N2A C23A C28A 113.7(7) . .
N2A C23A C27A 113.1(7) . 2_676
C28A C23A C27A 109.9(7) . 2_676
N2A C23A C24A 106.7(7) . .
C28A C23A C24A 105.9(8) . .
C27A C23A C24A 107.1(8) 2_676 .
C25A C24A C23A 111.0(8) . .
C25A C24A H24A 109.4 . .
C23A C24A H24A 109.4 . .
C25A C24A H24B 109.4 . .
C23A C24A H24B 109.4 . .
H24A C24A H24B 108.0 . .
C26A C25A C24A 108.3(8) . .
C26A C25A C29A 109.7(8) . 2_676
C24A C25A C29A 110.0(8) . 2_676
C26A C25A H25A 109.6 . .
C24A C25A H25A 109.6 . .
C29A C25A H25A 109.6 2_676 .
C25A C26A C27A 109.9(8) . .
C25A C26A H26A 109.7 . .
C27A C26A H26A 109.7 . .
C25A C26A H26B 109.7 . .
C27A C26A H26B 109.7 . .
H26A C26A H26B 108.2 . .
C28A C27A C23A 111.9(7) . 2_676
C28A C27A C26A 106.8(8) . .
C23A C27A C26A 106.6(8) 2_676 .
C28A C27A H27A 110.5 . .
C23A C27A H27A 110.5 2_676 .
C26A C27A H27A 110.5 . .
C27A C28A C23A 113.4(7) . .
C27A C28A C29A 107.1(8) . .
C23A C28A C29A 107.8(8) . .
C27A C28A H28C 109.5 . .
C23A C28A H28C 109.5 . .
C29A C28A H28C 109.5 . .
C25A C29A C28A 109.2(8) 2_676 .
C25A C29A H29C 109.8 2_676 .
C28A C29A H29C 109.8 . .
C25A C29A H29D 109.8 2_676 .
C28A C29A H29D 109.8 . .
H29C C29A H29D 108.3 . .

loop_
_geom_bond_atom_site_label_1
_geom_bond_atom_site_label_2
_geom_bond_distance
_geom_bond_site_symmetry_2
N10 C13 1.369(11) .
N10 C49 1.445(11) 2_565
N10 C11 1.450(10) .
C11 N12 1.446(11) .
C11 C16 1.538(11) .
C11 H11 1.0000 .
N12 C14 1.363(11) .
N12 C48 1.443(10) 2_565
C13 O13 1.233(10) .
C13 N15 1.335(10) .
C14 O14 1.191(10) .
C14 N17 1.402(10) .
N15 C18 1.423(10) .
N15 C16 1.463(10) .
C16 N17 1.441(11) .
C16 H16 1.0000 .
N17 C19 1.463(10) .
C18 N20 1.454(11) .
C18 H18A 0.9900 .
C18 H18B 0.9900 .
C19 N22 1.436(11) .
C19 H19A 0.9900 .
C19 H19B 0.9900 .
N20 C23 1.356(11) .
N20 C21 1.453(10) .
C21 N22 1.443(10) .
C21 C26 1.519(11) .
C21 H21 1.0000 .
N22 C24 1.333(11) .
C23 O23 1.247(10) .
C23 N25 1.339(11) .
C24 O24 1.214(10) .
C24 N27 1.388(10) .
N25 C28 1.456(11) .
N25 C26 1.461(10) .
C26 N27 1.426(10) .
C26 H26 1.0000 .
N27 C29 1.461(11) .
C28 N30 1.436(11) .
C28 H28A 0.9900 .
C28 H28B 0.9900 .
C29 N32 1.441(11) .
C29 H29A 0.9900 .
C29 H29B 0.9900 .
N30 C33 1.359(10) .
N30 C31 1.438(10) .
C31 N32 1.461(10) .
C31 C36 1.566(11) .
C31 H31 1.0000 .
N32 C34 1.341(11) .
C33 O33 1.234(9) .
C33 N35 1.349(10) .
C34 O34 1.231(9) .
C34 N37 1.396(10) .
N35 C36 1.441(9) .
N35 C38 1.452(10) .
C36 N37 1.442(10) .
C36 H36 1.0000 .
N37 C39 1.427(11) .
C38 N40 1.431(10) .
C38 H38A 0.9900 .
C38 H38B 0.9900 .
C39 N42 1.435(10) .
C39 H39A 0.9900 .
C39 H39B 0.9900 .
N40 C43 1.386(10) .
N40 C41 1.442(10) .
C41 N42 1.468(10) .
C41 C46 1.567(11) .
C41 H41 1.0000 .
N42 C44 1.380(10) .
C43 O43 1.177(9) .
C43 N45 1.389(10) .
C44 O44 1.205(9) .
C44 N47 1.364(10) .
N45 C46 1.439(10) .
N45 C48 1.443(10) .
C46 N47 1.433(10) .
C46 H46 1.0000 .
N47 C49 1.482(10) .
C48 N12 1.443(10) 2_565
C48 H48A 0.9900 .
C48 H48B 0.9900 .
C49 N10 1.445(11) 2_565
C49 H49A 0.9900 .
C49 H49B 0.9900 .
N50 C53 1.411(11) .
N50 C51 1.435(11) .
N50 C89 1.439(10) 2_676
C51 N52 1.422(12) .
C51 C56 1.570(11) .
C51 H51 1.0000 .
N52 C54 1.368(12) .
N52 C88 1.493(11) 2_676
C53 O53 1.164(10) .
C53 N55 1.391(10) .
C54 O54 1.231(11) .
C54 N57 1.397(11) .
N55 C58 1.413(11) .
N55 C56 1.434(11) .
C56 N57 1.478(11) .
C56 H56 1.0000 .
N57 C59 1.442(10) .
C58 N60 1.474(11) .
C58 H58A 0.9900 .
C58 H58B 0.9900 .
C59 N62 1.429(11) .
C59 H59A 0.9900 .
C59 H59B 0.9900 .
N60 C63 1.331(11) .
N60 C61 1.441(10) .
C61 N62 1.446(10) .
C61 C66 1.558(12) .
C61 H61 1.0000 .
N62 C64 1.374(11) .
C63 O63 1.236(10) .
C63 N65 1.374(11) .
C64 O64 1.255(10) .
C64 N67 1.337(11) .
N65 C66 1.438(10) .
N65 C68 1.450(11) .
C66 N67 1.473(10) .
C66 H66 1.0000 .
N67 C69 1.424(10) .
C68 N70 1.470(11) .
C68 H68A 0.9900 .
C68 H68B 0.9900 .
C69 N72 1.458(10) .
C69 H69A 0.9900 .
C69 H69B 0.9900 .
N70 C73 1.348(11) .
N70 C71 1.455(10) .
C71 N72 1.437(10) .
C71 C76 1.498(11) .
C71 H71 1.0000 .
N72 C74 1.387(10) .
C73 O73 1.239(9) .
C73 N75 1.363(10) .
C74 O74 1.205(9) .
C74 N77 1.330(11) .
N75 C78 1.445(11) .
N75 C76 1.457(10) .
C76 N77 1.439(10) .
C76 H76 1.0000 .
N77 C79 1.457(10) .
C78 N80 1.420(10) .
C78 H78A 0.9900 .
C78 H78B 0.9900 .
C79 N82 1.456(10) .
C79 H79A 0.9900 .
C79 H79B 0.9900 .
N80 C83 1.343(10) .
N80 C81 1.469(10) .
C81 N82 1.442(11) .
C81 C86 1.538(12) .
C81 H81 1.0000 .
N82 C84 1.404(11) .
C83 O83 1.239(10) .
C83 N85 1.372(12) .
C84 O84 1.185(11) .
C84 N87 1.361(12) .
N85 C88 1.436(11) .
N85 C86 1.462(12) .
C86 N87 1.430(12) .
C86 H86 1.0000 .
N87 C89 1.458(11) .
C88 N52 1.493(11) 2_676
C88 H88A 0.9900 .
C88 H88B 0.9900 .
C89 N50 1.439(10) 2_676
C89 H89A 0.9900 .
C89 H89B 0.9900 .
C11A N1A 1.496(11) .
C11A H11A 0.9800 .
C11A H11B 0.9800 .
C11A H11C 0.9800 .
C12A N1A 1.486(11) .
C12A H12A 0.9800 .
C12A H12B 0.9800 .
C12A H12C 0.9800 .
N1A C13A 1.486(11) .
N1A H1A 1.0000 .
C13A C17A 1.514(11) 2_565
C13A C18A 1.524(12) .
C13A C14A 1.595(15) .
C14A C15A 1.540(15) .
C14A H14A 0.9900 .
C14A H14B 0.9900 .
C15A C16A 1.491(15) .
C15A C19A 1.507(14) 2_565
C15A H15A 1.0000 .
C16A C17A 1.616(15) .
C16A H16A 0.9900 .
C16A H16B 0.9900 .
C17A C18A 1.478(12) .
C17A C13A 1.514(11) 2_565
C17A H17A 1.0000 .
C18A C19A 1.570(15) .
C18A H18C 1.0000 .
C19A C15A 1.507(14) 2_565
C19A H19C 0.9900 .
C19A H19D 0.9900 .
C21A N2A 1.502(11) .
C21A H21A 0.9800 .
C21A H21B 0.9800 .
C21A H21C 0.9800 .
C22A N2A 1.488(10) .
C22A H22A 0.9800 .
C22A H22B 0.9800 .
C22A H22C 0.9800 .
N2A C23A 1.507(10) .
N2A H2A 1.0000 .
C23A C28A 1.507(12) .
C23A C27A 1.524(11) 2_676
C23A C24A 1.571(14) .
C24A C25A 1.514(13) .
C24A H24A 0.9900 .
C24A H24B 0.9900 .
C25A C26A 1.509(14) .
C25A C29A 1.525(13) 2_676
C25A H25A 1.0000 .
C26A C27A 1.592(14) .
C26A H26A 0.9900 .
C26A H26B 0.9900 .
C27A C28A 1.494(11) .
C27A C23A 1.524(11) 2_676
C27A H27A 1.0000 .
C28A C29A 1.572(14) .
C28A H28C 1.0000 .
C29A C25A 1.525(13) 2_676
C29A H29C 0.9900 .
C29A H29D 0.9900 .

loop_
_geom_torsion_atom_site_label_1
_geom_torsion_atom_site_label_2
_geom_torsion_atom_site_label_3
_geom_torsion_atom_site_label_4
_geom_torsion
_geom_torsion_site_symmetry_1
_geom_torsion_site_symmetry_4
C13 N10 C11 N12 -118.5(8) . .
C49 N10 C11 N12 80.9(10) 2_565 .
C13 N10 C11 C16 -6.6(9) . .
C49 N10 C11 C16 -167.2(7) 2_565 .
N10 C11 N12 C14 110.2(8) . .
C16 C11 N12 C14 -2.4(9) . .
N10 C11 N12 C48 -80.9(10) . 2_565
C16 C11 N12 C48 166.5(7) . 2_565
C49 N10 C13 O13 -14.7(14) 2_565 .
C11 N10 C13 O13 -174.9(8) . .
C49 N10 C13 N15 166.7(8) 2_565 .
C11 N10 C13 N15 6.4(10) . .
C48 N12 C14 O14 7.1(14) 2_565 .
C11 N12 C14 O14 176.6(8) . .
C48 N12 C14 N17 -170.4(7) 2_565 .
C11 N12 C14 N17 -0.9(9) . .
O13 C13 N15 C18 7.2(14) . .
N10 C13 N15 C18 -174.1(7) . .
O13 C13 N15 C16 177.9(8) . .
N10 C13 N15 C16 -3.4(10) . .
C13 N15 C16 N17 110.5(8) . .
C18 N15 C16 N17 -79.0(10) . .
C13 N15 C16 C11 -0.7(9) . .
C18 N15 C16 C11 169.8(7) . .
N12 C11 C16 N17 4.5(8) . .
N10 C11 C16 N17 -114.9(7) . .
N12 C11 C16 N15 123.6(7) . .
N10 C11 C16 N15 4.2(8) . .
O14 C14 N17 C16 -173.5(8) . .
N12 C14 N17 C16 4.2(9) . .
O14 C14 N17 C19 -11.5(13) . .
N12 C14 N17 C19 166.1(7) . .
N15 C16 N17 C14 -115.5(8) . .
C11 C16 N17 C14 -5.5(9) . .
N15 C16 N17 C19 82.9(9) . .
C11 C16 N17 C19 -167.1(7) . .
C13 N15 C18 N20 -108.0(9) . .
C16 N15 C18 N20 82.3(10) . .
C14 N17 C19 N22 113.6(8) . .
C16 N17 C19 N22 -86.4(10) . .
N15 C18 N20 C23 115.7(9) . .
N15 C18 N20 C21 -87.3(9) . .
C23 N20 C21 N22 -115.6(8) . .
C18 N20 C21 N22 84.8(9) . .
C23 N20 C21 C26 -4.4(9) . .
C18 N20 C21 C26 -164.0(7) . .
N17 C19 N22 C24 -113.9(9) . .
N17 C19 N22 C21 82.0(10) . .
N20 C21 N22 C24 114.3(8) . .
C26 C21 N22 C24 2.5(9) . .
N20 C21 N22 C19 -80.4(10) . .
C26 C21 N22 C19 167.7(7) . .
C21 N20 C23 O23 -175.7(8) . .
C18 N20 C23 O23 -16.5(13) . .
C21 N20 C23 N25 7.6(10) . .
C18 N20 C23 N25 166.9(7) . .
C19 N22 C24 O24 8.1(14) . .
C21 N22 C24 O24 173.7(8) . .
C19 N22 C24 N27 -170.1(7) . .
C21 N22 C24 N27 -4.5(9) . .
O23 C23 N25 C28 22.1(13) . .
N20 C23 N25 C28 -161.4(7) . .
O23 C23 N25 C26 175.7(8) . .
N20 C23 N25 C26 -7.7(10) . .
C23 N25 C26 N27 117.2(8) . .
C28 N25 C26 N27 -89.3(9) . .
C23 N25 C26 C21 4.6(9) . .
C28 N25 C26 C21 158.1(7) . .
N22 C21 C26 N27 0.5(8) . .
N20 C21 C26 N27 -119.0(7) . .
N22 C21 C26 N25 119.5(7) . .
N20 C21 C26 N25 -0.1(8) . .
O24 C24 N27 C26 -173.4(8) . .
N22 C24 N27 C26 4.9(9) . .
O24 C24 N27 C29 -16.9(13) . .
N22 C24 N27 C29 161.3(7) . .
N25 C26 N27 C24 -115.2(8) . .
C21 C26 N27 C24 -3.2(9) . .
N25 C26 N27 C29 88.8(9) . .
C21 C26 N27 C29 -159.2(7) . .
C23 N25 C28 N30 -128.3(8) . .
C26 N25 C28 N30 80.7(9) . .
C24 N27 C29 N32 126.6(8) . .
C26 N27 C29 N32 -79.6(10) . .
N25 C28 N30 C33 126.7(8) . .
N25 C28 N30 C31 -80.4(9) . .
C33 N30 C31 N32 -114.7(8) . .
C28 N30 C31 N32 89.8(9) . .
C33 N30 C31 C36 -3.1(8) . .
C28 N30 C31 C36 -158.6(7) . .
N27 C29 N32 C34 -128.9(8) . .
N27 C29 N32 C31 79.9(10) . .
N30 C31 N32 C34 116.0(8) . .
C36 C31 N32 C34 4.4(8) . .
N30 C31 N32 C29 -91.0(9) . .
C36 C31 N32 C29 157.4(7) . .
C28 N30 C33 O33 -21.0(12) . .
C31 N30 C33 O33 -176.2(7) . .
C28 N30 C33 N35 161.7(7) . .
C31 N30 C33 N35 6.4(9) . .
C29 N32 C34 O34 23.1(12) . .
C31 N32 C34 O34 176.7(7) . .
C29 N32 C34 N37 -159.9(7) . .
C31 N32 C34 N37 -6.3(9) . .
O33 C33 N35 C36 175.4(7) . .
N30 C33 N35 C36 -7.3(9) . .
O33 C33 N35 C38 16.5(12) . .
N30 C33 N35 C38 -166.2(7) . .
C33 N35 C36 N37 114.8(7) . .
C38 N35 C36 N37 -86.0(9) . .
C33 N35 C36 C31 5.0(8) . .
C38 N35 C36 C31 164.2(6) . .
N30 C31 C36 N35 -1.1(8) . .
N32 C31 C36 N35 117.8(6) . .
N30 C31 C36 N37 -119.5(6) . .
N32 C31 C36 N37 -0.7(7) . .
O34 C34 N37 C39 -14.6(12) . .
N32 C34 N37 C39 168.5(7) . .
O34 C34 N37 C36 -177.2(7) . .
N32 C34 N37 C36 5.8(9) . .
N35 C36 N37 C34 -112.5(8) . .
C31 C36 N37 C34 -3.0(8) . .
N35 C36 N37 C39 85.0(9) . .
C31 C36 N37 C39 -165.5(7) . .
C33 N35 C38 N40 -118.7(8) . .
C36 N35 C38 N40 84.1(9) . .
C34 N37 C39 N42 116.6(8) . .
C36 N37 C39 N42 -82.5(9) . .
N35 C38 N40 C43 118.4(8) . .
N35 C38 N40 C41 -84.1(9) . .
C43 N40 C41 N42 -116.1(7) . .
C38 N40 C41 N42 84.6(9) . .
C43 N40 C41 C46 -5.6(9) . .
C38 N40 C41 C46 -164.8(7) . .
N37 C39 N42 C44 -115.6(9) . .
N37 C39 N42 C41 82.5(10) . .
N40 C41 N42 C44 113.3(8) . .
C46 C41 N42 C44 2.0(9) . .
N40 C41 N42 C39 -83.6(9) . .
C46 C41 N42 C39 165.1(7) . .
C38 N40 C43 O43 -11.2(13) . .
C41 N40 C43 O43 -170.9(8) . .
C38 N40 C43 N45 167.8(7) . .
C41 N40 C43 N45 8.0(9) . .
C39 N42 C44 O44 9.7(14) . .
C41 N42 C44 O44 173.0(8) . .
C39 N42 C44 N47 -166.7(7) . .
C41 N42 C44 N47 -3.4(10) . .
O43 C43 N45 C46 171.7(8) . .
N40 C43 N45 C46 -7.3(9) . .
O43 C43 N45 C48 7.9(13) . .
N40 C43 N45 C48 -171.0(7) . .
C43 N45 C46 N47 113.8(8) . .
C48 N45 C46 N47 -83.2(10) . .
C43 N45 C46 C41 3.7(9) . .
C48 N45 C46 C41 166.8(7) . .
N40 C41 C46 N47 -118.3(7) . .
N42 C41 C46 N47 0.2(8) . .
N40 C41 C46 N45 1.1(8) . .
N42 C41 C46 N45 119.6(7) . .
O44 C44 N47 C46 -172.7(8) . .
N42 C44 N47 C46 3.7(10) . .
O44 C44 N47 C49 -3.3(14) . .
N42 C44 N47 C49 173.1(7) . .
N45 C46 N47 C44 -113.1(8) . .
C41 C46 N47 C44 -2.5(9) . .
N45 C46 N47 C49 77.8(10) . .
C41 C46 N47 C49 -171.5(7) . .
C43 N45 C48 N12 -111.5(8) . 2_565
C46 N45 C48 N12 86.7(10) . 2_565
C44 N47 C49 N10 107.4(9) . 2_565
C46 N47 C49 N10 -83.9(10) . 2_565
C53 N50 C51 N52 -120.3(8) . .
C89 N50 C51 N52 83.3(10) 2_676 .
C53 N50 C51 C56 -8.3(9) . .
C89 N50 C51 C56 -164.8(7) 2_676 .
N50 C51 N52 C54 104.4(9) . .
C56 C51 N52 C54 -7.3(10) . .
N50 C51 N52 C88 -75.3(11) . 2_676
C56 C51 N52 C88 172.9(8) . 2_676
C51 N50 C53 O53 -171.8(9) . .
C89 N50 C53 O53 -13.9(13) 2_676 .
C51 N50 C53 N55 8.0(9) . .
C89 N50 C53 N55 165.9(7) 2_676 .
C51 N52 C54 O54 178.3(9) . .
C88 N52 C54 O54 -2.0(15) 2_676 .
C51 N52 C54 N57 3.2(11) . .
C88 N52 C54 N57 -177.1(7) 2_676 .
O53 C53 N55 C58 5.8(14) . .
N50 C53 N55 C58 -173.9(7) . .
O53 C53 N55 C56 175.7(9) . .
N50 C53 N55 C56 -4.1(9) . .
C53 N55 C56 N57 108.3(8) . .
C58 N55 C56 N57 -82.1(10) . .
C53 N55 C56 C51 -0.8(9) . .
C58 N55 C56 C51 168.7(8) . .
N52 C51 C56 N55 126.0(7) . .
N50 C51 C56 N55 5.3(9) . .
N52 C51 C56 N57 8.0(8) . .
N50 C51 C56 N57 -112.8(7) . .
O54 C54 N57 C59 -13.1(15) . .
N52 C54 N57 C59 162.0(8) . .
O54 C54 N57 C56 -172.2(9) . .
N52 C54 N57 C56 2.9(10) . .
N55 C56 N57 C54 -117.3(8) . .
C51 C56 N57 C54 -6.9(9) . .
N55 C56 N57 C59 84.3(10) . .
C51 C56 N57 C59 -165.3(8) . .
C53 N55 C58 N60 -108.6(9) . .
C56 N55 C58 N60 82.5(10) . .
C54 N57 C59 N62 119.6(9) . .
C56 N57 C59 N62 -83.4(10) . .
N55 C58 N60 C63 116.3(9) . .
N55 C58 N60 C61 -84.9(9) . .
C63 N60 C61 N62 -113.5(8) . .
C58 N60 C61 N62 86.1(9) . .
C63 N60 C61 C66 -2.9(9) . .
C58 N60 C61 C66 -163.4(6) . .
N57 C59 N62 C64 -121.4(8) . .
N57 C59 N62 C61 82.1(10) . .
N60 C61 N62 C64 116.3(8) . .
C66 C61 N62 C64 6.5(8) . .
N60 C61 N62 C59 -85.1(9) . .
C66 C61 N62 C59 165.1(7) . .
C61 N60 C63 O63 -174.7(8) . .
C58 N60 C63 O63 -14.5(13) . .
C61 N60 C63 N65 6.1(9) . .
C58 N60 C63 N65 166.3(7) . .
C59 N62 C64 O64 15.6(12) . .
C61 N62 C64 O64 174.8(8) . .
C59 N62 C64 N67 -168.0(7) . .
C61 N62 C64 N67 -8.8(9) . .
O63 C63 N65 C66 173.9(7) . .
N60 C63 N65 C66 -6.8(9) . .
O63 C63 N65 C68 19.7(12) . .
N60 C63 N65 C68 -161.0(7) . .
C63 N65 C66 N67 115.9(8) . .
C68 N65 C66 N67 -89.4(9) . .
C63 N65 C66 C61 4.8(8) . .
C68 N65 C66 C61 159.4(7) . .
N60 C61 C66 N65 -1.1(8) . .
N62 C61 C66 N65 116.7(6) . .
N60 C61 C66 N67 -120.0(6) . .
N62 C61 C66 N67 -2.1(7) . .
O64 C64 N67 C69 -23.5(12) . .
N62 C64 N67 C69 160.0(7) . .
O64 C64 N67 C66 -176.2(7) . .
N62 C64 N67 C66 7.2(9) . .
N65 C66 N67 C64 -114.3(8) . .
C61 C66 N67 C64 -2.9(8) . .
N65 C66 N67 C69 92.9(9) . .
C61 C66 N67 C69 -155.8(7) . .
C63 N65 C68 N70 -129.8(8) . .
C66 N65 C68 N70 78.3(10) . .
C64 N67 C69 N72 129.7(8) . .
C66 N67 C69 N72 -80.2(9) . .
N65 C68 N70 C73 130.5(8) . .
N65 C68 N70 C71 -81.9(9) . .
C73 N70 C71 N72 -117.8(7) . .
C68 N70 C71 N72 92.3(8) . .
C73 N70 C71 C76 -5.4(8) . .
C68 N70 C71 C76 -155.3(7) . .
N70 C71 N72 C74 115.8(7) . .
C76 C71 N72 C74 3.7(8) . .
N70 C71 N72 C69 -89.0(8) . .
C76 C71 N72 C69 158.9(7) . .
N67 C69 N72 C74 -128.8(8) . .
N67 C69 N72 C71 78.5(9) . .
C71 N70 C73 O73 -175.7(8) . .
C68 N70 C73 O73 -25.3(13) . .
C71 N70 C73 N75 8.0(9) . .
C68 N70 C73 N75 158.4(7) . .
C71 N72 C74 O74 173.0(7) . .
C69 N72 C74 O74 17.5(12) . .
C71 N72 C74 N77 -5.9(9) . .
C69 N72 C74 N77 -161.4(7) . .
O73 C73 N75 C78 14.9(13) . .
N70 C73 N75 C78 -168.7(7) . .
O73 C73 N75 C76 176.2(8) . .
N70 C73 N75 C76 -7.4(9) . .
C73 N75 C76 N77 115.6(8) . .
C78 N75 C76 N77 -83.2(9) . .
C73 N75 C76 C71 3.9(8) . .
C78 N75 C76 C71 165.1(7) . .
N72 C71 C76 N77 -0.3(7) . .
N70 C71 C76 N77 -118.4(6) . .
N72 C71 C76 N75 118.9(6) . .
N70 C71 C76 N75 0.8(8) . .
O74 C74 N77 C76 -173.1(8) . .
N72 C74 N77 C76 5.8(9) . .
O74 C74 N77 C79 -9.7(13) . .
N72 C74 N77 C79 169.2(7) . .
N75 C76 N77 C74 -115.3(8) . .
C71 C76 N77 C74 -3.4(9) . .
N75 C76 N77 C79 81.8(9) . .
C71 C76 N77 C79 -166.3(7) . .
C73 N75 C78 N80 -115.3(8) . .
C76 N75 C78 N80 85.6(9) . .
C74 N77 C79 N82 115.0(8) . .
C76 N77 C79 N82 -83.3(9) . .
N75 C78 N80 C83 112.0(9) . .
N75 C78 N80 C81 -83.3(10) . .
C83 N80 C81 N82 -114.2(8) . .
C78 N80 C81 N82 79.8(10) . .
C83 N80 C81 C86 -4.0(9) . .
C78 N80 C81 C86 -170.0(8) . .
N80 C81 N82 C84 111.2(7) . .
C86 C81 N82 C84 1.0(9) . .
N80 C81 N82 C79 -82.4(9) . .
C86 C81 N82 C79 167.3(7) . .
N77 C79 N82 C84 -109.1(8) . .
N77 C79 N82 C81 85.6(10) . .
C78 N80 C83 O83 -10.2(13) . .
C81 N80 C83 O83 -176.5(8) . .
C78 N80 C83 N85 170.4(8) . .
C81 N80 C83 N85 4.1(10) . .
C81 N82 C84 O84 177.4(8) . .
C79 N82 C84 O84 10.7(13) . .
C81 N82 C84 N87 -1.8(9) . .
C79 N82 C84 N87 -168.5(7) . .
O83 C83 N85 C88 11.8(14) . .
N80 C83 N85 C88 -168.8(8) . .
O83 C83 N85 C86 178.3(8) . .
N80 C83 N85 C86 -2.3(10) . .
C83 N85 C86 N87 112.9(9) . .
C88 N85 C86 N87 -80.5(11) . .
C83 N85 C86 C81 -0.2(10) . .
C88 N85 C86 C81 166.4(8) . .
N82 C81 C86 N87 0.2(8) . .
N80 C81 C86 N87 -118.1(7) . .
N82 C81 C86 N85 120.6(7) . .
N80 C81 C86 N85 2.4(9) . .
O84 C84 N87 C86 -177.2(8) . .
N82 C84 N87 C86 1.9(10) . .
O84 C84 N87 C89 -8.7(14) . .
N82 C84 N87 C89 170.4(7) . .
N85 C86 N87 C84 -114.4(9) . .
C81 C86 N87 C84 -1.3(10) . .
N85 C86 N87 C89 77.8(11) . .
C81 C86 N87 C89 -169.1(8) . .
C83 N85 C88 N52 -108.8(10) . 2_676
C86 N85 C88 N52 86.3(11) . 2_676
C84 N87 C89 N50 108.8(9) . 2_676
C86 N87 C89 N50 -84.0(11) . 2_676
C12A N1A C13A C17A -48.0(12) . 2_565
C11A N1A C13A C17A 174.2(9) . 2_565
C12A N1A C13A C18A -175.0(9) . .
C11A N1A C13A C18A 47.2(12) . .
C12A N1A C13A C14A 69.0(11) . .
C11A N1A C13A C14A -68.8(11) . .
N1A C13A C14A C15A 179.9(8) . .
C17A C13A C14A C15A -57.9(10) 2_565 .
C18A C13A C14A C15A 58.5(10) . .
C13A C14A C15A C16A -63.0(11) . .
C13A C14A C15A C19A 59.4(11) . 2_565
C19A C15A C16A C17A -55.7(12) 2_565 .
C14A C15A C16A C17A 65.5(11) . .
C15A C16A C17A C18A -63.7(10) . .
C15A C16A C17A C13A 57.6(11) . 2_565
C13A C17A C18A C13A -54.3(13) 2_565 .
C16A C17A C18A C13A 63.5(10) . .
C13A C17A C18A C19A 62.4(10) 2_565 .
C16A C17A C18A C19A -179.8(8) . .
N1A C13A C18A C17A -178.3(9) . .
C17A C13A C18A C17A 51.9(13) 2_565 .
C14A C13A C18A C17A -62.8(10) . .
N1A C13A C18A C19A 64.9(10) . .
C17A C13A C18A C19A -64.9(10) 2_565 .
C14A C13A C18A C19A -179.7(8) . .
C17A C18A C19A C15A -59.9(11) . 2_565
C13A C18A C19A C15A 61.8(11) . 2_565
C22A N2A C23A C28A 50.5(12) . .
C21A N2A C23A C28A -176.1(8) . .
C22A N2A C23A C27A 176.8(9) . 2_676
C21A N2A C23A C27A -49.9(11) . 2_676
C22A N2A C23A C24A -65.8(10) . .
C21A N2A C23A C24A 67.6(10) . .
N2A C23A C24A C25A -178.6(7) . .
C28A C23A C24A C25A 60.0(10) . .
C27A C23A C24A C25A -57.2(10) 2_676 .
C23A C24A C25A C26A -61.8(10) . .
C23A C24A C25A C29A 58.2(11) . 2_676
C24A C25A C26A C27A 60.5(10) . .
C29A C25A C26A C27A -59.7(10) 2_676 .
C25A C26A C27A C28A -59.3(9) . .
C25A C26A C27A C23A 60.5(9) . 2_676
C23A C27A C28A C23A -55.1(12) 2_676 .
C26A C27A C28A C23A 61.2(10) . .
C23A C27A C28A C29A 63.7(9) 2_676 .
C26A C27A C28A C29A -180.0(7) . .
N2A C23A C28A C27A -178.1(8) . .
C27A C23A C28A C27A 54.0(12) 2_676 .
C24A C23A C28A C27A -61.3(10) . .
N2A C23A C28A C29A 63.5(10) . .
C27A C23A C28A C29A -64.4(10) 2_676 .
C24A C23A C28A C29A -179.7(7) . .
C27A C28A C29A C25A -61.2(9) . 2_676
C23A C28A C29A C25A 61.2(10) . 2_676
